data_1546909
loop_
_publ_author_name
'Maestri, Giovanni'
'WANG, Yanlan'
'Monfredini, Anna'
'Deyris, Pierre-Alexandre'
'Derat, Etienne'
'Malacria, Max'
'Blanchard, Florent'

_publ_section_title
;
 All-Metal Aromatic Cationic Palladium Triangles Can Mimic Aromatic Donor
 Ligands towards Lewis Acidic Cations
;
_journal_name_full 'Chem. Sci.'
_journal_paper_doi 10.1039/C7SC03475J
_journal_year 2017
_chemical_formula_moiety 'C72 H48 Cl3 F9 P3 Pd3 S3, C F3 O3 S'
_chemical_formula_sum 'C73 H48 Cl3 F12 O3 P3 Pd3 S4'
_chemical_formula_weight 1847.81
_space_group_crystal_system monoclinic
_space_group_IT_number 14
_space_group_name_Hall '-P 2ybc'
_space_group_name_H-M_alt 'P 1 21/c 1'
_symmetry_space_group_name_Hall '-P 2ybc'
_symmetry_space_group_name_H-M 'P 1 21/c 1'
_atom_sites_solution_hydrogens geom
_atom_sites_solution_primary direct
_audit_creation_date 2015-07-08
_audit_creation_method
;
Olex2 1.2
(compiled 2015.01.26 svn.r3150 for OlexSys, GUI svn.r4998)
;
_audit_update_record
;
2015-07-08 deposited with the CCDC.
2017-08-29 downloaded from the CCDC.
;
_cell_angle_alpha 90
_cell_angle_beta 94.151(4)
_cell_angle_gamma 90
_cell_formula_units_Z 4
_cell_length_a 10.4508(5)
_cell_length_b 24.6808(11)
_cell_length_c 29.1391(13)
_cell_measurement_reflns_used 15365
_cell_measurement_temperature 293(2)
_cell_measurement_theta_max 27.3670
_cell_measurement_theta_min 2.5670
_cell_volume 7496.3(6)
_computing_cell_refinement 'CrysAlisPro 1.171.38.32a (Rigaku OD, 2015)'
_computing_data_collection 'CrysAlisPro 1.171.38.32a (Rigaku OD, 2015)'
_computing_data_reduction 'CrysAlisPro 1.171.38.32a (Rigaku OD, 2015)'
_computing_molecular_graphics 'Olex2 (Dolomanov et al., 2009)'
_computing_publication_material 'Olex2 (Dolomanov et al., 2009)'
_computing_structure_refinement 'ShelXL (Sheldrick, 2008)'
_computing_structure_solution 'ShelXT (Sheldrick, 2015)'
_diffrn_ambient_temperature 293(2)
_diffrn_detector PILT
_diffrn_detector_area_resol_mean 5.8140
_diffrn_measured_fraction_theta_full 0.985
_diffrn_measured_fraction_theta_max 0.973
_diffrn_measurement_details
;
List of Runs (angles in degrees, time in seconds):

  # Type    Start    End  Width  t~exp~   \w     \q     \k     \f   Frames
#--------------------------------------------------------------------------
  1  \w   -103.00  77.00   0.25   20.00    --  -13.00 -15.00 108.00  720
  2  \w    -61.00  30.00   0.25   20.00    --  -13.00 -44.00 144.00  364
  3  \w    -76.25   8.00   0.25   20.00    --  -13.00 -72.00 108.00  337
  4  \w    -40.00   5.00   0.25   20.00    --  -13.00  72.00   0.00  180
;
_diffrn_measurement_device 'AFC12 (Right): Kappa 3 circle'
_diffrn_measurement_device_type Rigaku_XtaLabPro
_diffrn_measurement_method 'profile data from \w-scans'
_diffrn_measurement_specimen_support Fiber
_diffrn_orient_matrix_type 'CrysAlisPro convention (1999,Acta A55,543-557)'
_diffrn_orient_matrix_UB_11 0.0613140000
_diffrn_orient_matrix_UB_12 0.0073881000
_diffrn_orient_matrix_UB_13 -0.0069231000
_diffrn_orient_matrix_UB_21 0.0218756000
_diffrn_orient_matrix_UB_22 0.0041968000
_diffrn_orient_matrix_UB_23 0.0233324000
_diffrn_orient_matrix_UB_31 0.0198736000
_diffrn_orient_matrix_UB_32 -0.0274566000
_diffrn_orient_matrix_UB_33 0.0017056000
_diffrn_radiation_monochromator Confocal
_diffrn_radiation_probe x-ray
_diffrn_radiation_type MoK\a
_diffrn_radiation_wavelength 0.71073
_diffrn_reflns_av_R_equivalents 0.0395
_diffrn_reflns_av_unetI/netI 0.0485
_diffrn_reflns_Laue_measured_fraction_full 0.985
_diffrn_reflns_Laue_measured_fraction_max 0.973
_diffrn_reflns_limit_h_max 13
_diffrn_reflns_limit_h_min -10
_diffrn_reflns_limit_k_max 32
_diffrn_reflns_limit_k_min -26
_diffrn_reflns_limit_l_max 37
_diffrn_reflns_limit_l_min -37
_diffrn_reflns_number 62641
_diffrn_reflns_point_group_measured_fraction_full 0.985
_diffrn_reflns_point_group_measured_fraction_max 0.973
_diffrn_reflns_theta_full 26.000
_diffrn_reflns_theta_max 27.484
_diffrn_reflns_theta_min 2.189
_diffrn_source MicroMax003_Mo
_diffrn_source_current 0.6
_diffrn_source_type 'Enhance (Mo) X-ray Source'
_diffrn_source_voltage 50.0
_exptl_absorpt_coefficient_mu 1.070
_exptl_absorpt_correction_T_max 1.00000
_exptl_absorpt_correction_T_min 0.66760
_exptl_absorpt_correction_type multi-scan
_exptl_absorpt_process_details
;
CrysAlisPro 1.171.38.32a (Rigaku Oxford Diffraction, 2015)
Empirical absorption correction using spherical harmonics,
 implemented in SCALE3 ABSPACK scaling algorithm.
;
_exptl_crystal_density_diffrn 1.637
_exptl_crystal_description block
_exptl_crystal_F_000 3664
_exptl_crystal_size_max 0.123
_exptl_crystal_size_mid 0.114
_exptl_crystal_size_min 0.106
_refine_diff_density_max 0.570
_refine_diff_density_min -0.455
_refine_diff_density_rms 0.080
_refine_ls_extinction_method none
_refine_ls_goodness_of_fit_ref 1.077
_refine_ls_hydrogen_treatment constr
_refine_ls_matrix_type full
_refine_ls_number_parameters 947
_refine_ls_number_reflns 16722
_refine_ls_number_restraints 0
_refine_ls_restrained_S_all 1.077
_refine_ls_R_factor_all 0.0571
_refine_ls_R_factor_gt 0.0386
_refine_ls_shift/su_max 0.001
_refine_ls_shift/su_mean 0.000
_refine_ls_structure_factor_coef Fsqd
_refine_ls_weighting_details 'w=1/[\s^2^(Fo^2^)+(0.0344P)^2^+2.2209P] where P=(Fo^2^+2Fc^2^)/3'
_refine_ls_weighting_scheme calc
_refine_ls_wR_factor_gt 0.0821
_refine_ls_wR_factor_ref 0.0928
_reflns_Friedel_coverage 0.000
_reflns_number_gt 12961
_reflns_number_total 16722
_reflns_threshold_expression 'I > 2\s(I)'
_cod_data_source_file c7sc03475j2.cif
_cod_data_source_block wyl-230415_mo
_cod_database_code 1546909
_chemical_oxdiff_formula C73H48Cl3F12O3P3Pd3S4
_shelx_space_group_comment
;
The symmetry employed for this shelxl refinement is uniquely defined
by the following loop, which should always be used as a source of
symmetry information in preference to the above space-group names.
They are only intended as comments.
;
_reflns_odcompleteness_completeness 97.05
_reflns_odcompleteness_iscentric 1
_reflns_odcompleteness_theta 27.42
_olex2_refinement_description
;
1. Fixed Uiso
 At 1.2 times of:
  All C(H) groups
2. Others
 Sof(S5)=Sof(C74)=Sof(F13)=Sof(F14)=Sof(F15)=Sof(O4)=Sof(O5)=Sof(O6)=1-FVAR(1)
 Sof(S4)=Sof(C73)=Sof(F10)=Sof(F11)=Sof(F12)=Sof(O1)=Sof(O2)=Sof(O3)=FVAR(1)
3.a Free rotating group:
 S4(C73,F10,F11,F12,O1,O2,O3), S5(C74,F13,F14,F15,O4,O5,O6)
3.b Aromatic/amide H refined with riding coordinates:
 C2(H2), C3(H3), C5(H5), C6(H6), C8(H8), C9(H9), C11(H11), C13(H13), C14(H14),
 C16(H16), C17(H17), C19(H19), C20(H20), C22(H22), C23(H23), C25(H25), C26(H26),
  C28(H28), C29(H29), C31(H31), C32(H32), C34(H34), C35(H35), C37(H37),
 C38(H38), C40(H40), C41(H41), C43(H43), C44(H44), C46(H46), C47(H47), C48(H48),
  C49(H49), C51(H51), C52(H52), C55(H55), C56(H56), C58(H58), C59(H59),
 C61(H61), C62(H62), C64(H64), C65(H65), C67(H67), C68(H68), C70(H70), C71(H71),
  C72(H72)
;
_shelx_shelxl_version_number 2014/7
_olex2_submission_special_instructions 'No special instructions were received'
_oxdiff_exptl_absorpt_empirical_details
;
Empirical correction (ABSPACK) includes:
- Absorption correction using spherical harmonics
- Frame scaling
;
_oxdiff_exptl_absorpt_empirical_full_max 1.243
_oxdiff_exptl_absorpt_empirical_full_min 0.779

loop_
_space_group_symop_operation_xyz
'x, y, z'
'-x, y+1/2, -z+1/2'
'-x, -y, -z'
'x, -y-1/2, z-1/2'

loop_
_atom_site_label
_atom_site_type_symbol
_atom_site_fract_x
_atom_site_fract_y
_atom_site_fract_z
_atom_site_U_iso_or_equiv
_atom_site_adp_type
_atom_site_occupancy
_atom_site_site_symmetry_order
_atom_site_calc_flag
_atom_site_refinement_flags_posn
_atom_site_refinement_flags_occupancy
_atom_site_disorder_assembly
_atom_site_disorder_group
C1 C 0.1198(3) 0.24943(13) 0.19968(11) 0.0458(7) Uani 1 1 d . . . .
C2 C 0.1519(4) 0.23367(15) 0.15627(12) 0.0625(10) Uani 1 1 d . . . .
H2 H 0.2248 0.2481 0.1444 0.075 Uiso 1 1 calc R . . .
C3 C 0.0769(4) 0.19672(17) 0.13022(15) 0.0772(12) Uani 1 1 d . . . .
H3 H 0.0988 0.1863 0.1011 0.093 Uiso 1 1 calc R . . .
C4 C -0.0292(4) 0.17626(16) 0.14834(14) 0.0668(10) Uani 1 1 d . . . .
C5 C -0.0653(4) 0.19106(16) 0.19045(14) 0.0695(11) Uani 1 1 d . . . .
H5 H -0.1394 0.1770 0.2017 0.083 Uiso 1 1 calc R . . .
C6 C 0.0107(3) 0.22765(15) 0.21617(12) 0.0594(9) Uani 1 1 d . . . .
H6 H -0.0125 0.2377 0.2452 0.071 Uiso 1 1 calc R . . .
C7 C 0.3711(3) 0.30374(12) 0.21196(11) 0.0447(7) Uani 1 1 d . . . .
C8 C 0.4797(3) 0.28492(16) 0.23638(13) 0.0612(9) Uani 1 1 d . . . .
H8 H 0.4726 0.2665 0.2639 0.073 Uiso 1 1 calc R . . .
C9 C 0.6000(4) 0.29328(19) 0.22018(16) 0.0807(13) Uani 1 1 d . . . .
H9 H 0.6734 0.2802 0.2365 0.097 Uiso 1 1 calc R . . .
C10 C 0.6088(4) 0.32055(18) 0.18047(16) 0.0736(12) Uani 1 1 d . . . .
C11 C 0.5050(4) 0.34020(17) 0.15497(14) 0.0713(11) Uani 1 1 d . . . .
H11 H 0.5143 0.3588 0.1277 0.086 Uiso 1 1 calc R . . .
C12 C 0.1432(3) 0.36272(13) 0.22288(10) 0.0470(8) Uani 1 1 d . . . .
C13 C 0.2139(3) 0.40846(14) 0.23598(11) 0.0537(9) Uani 1 1 d . . . .
H13 H 0.2958 0.4044 0.2503 0.064 Uiso 1 1 calc R . . .
C14 C 0.1651(4) 0.45967(15) 0.22824(13) 0.0623(10) Uani 1 1 d . . . .
H14 H 0.2127 0.4902 0.2372 0.075 Uiso 1 1 calc R . . .
C15 C 0.0461(5) 0.46425(18) 0.20737(17) 0.0852(13) Uani 1 1 d . . . .
C16 C -0.0263(4) 0.4211(2) 0.19327(18) 0.0944(15) Uani 1 1 d . . . .
H16 H -0.1075 0.4260 0.1785 0.113 Uiso 1 1 calc R . . .
C17 C 0.0230(3) 0.36946(16) 0.20122(14) 0.0686(11) Uani 1 1 d . . . .
H17 H -0.0255 0.3393 0.1919 0.082 Uiso 1 1 calc R . . .
C18 C 0.1482(3) 0.06994(13) 0.41250(12) 0.0509(8) Uani 1 1 d . . . .
C19 C 0.0421(3) 0.10273(16) 0.41207(15) 0.0711(11) Uani 1 1 d . . . .
H19 H 0.0508 0.1398 0.4074 0.085 Uiso 1 1 calc R . . .
C20 C -0.0784(4) 0.0813(2) 0.41857(19) 0.1004(16) Uani 1 1 d . . . .
H20 H -0.1506 0.1034 0.4179 0.121 Uiso 1 1 calc R . . .
C21 C -0.0872(4) 0.0274(2) 0.42588(19) 0.0982(16) Uani 1 1 d . . . .
C22 C 0.0148(4) -0.00672(18) 0.42637(17) 0.0903(14) Uani 1 1 d . . . .
H22 H 0.0049 -0.0436 0.4314 0.108 Uiso 1 1 calc R . . .
C23 C 0.1334(4) 0.01473(15) 0.41923(15) 0.0720(11) Uani 1 1 d . . . .
H23 H 0.2042 -0.0080 0.4189 0.086 Uiso 1 1 calc R . . .
C24 C 0.3679(3) 0.05332(12) 0.36089(12) 0.0467(8) Uani 1 1 d . . . .
C25 C 0.4918(4) 0.03385(15) 0.36534(13) 0.0621(10) Uani 1 1 d . . . .
H25 H 0.5458 0.0431 0.3909 0.074 Uiso 1 1 calc R . . .
C26 C 0.5362(4) 0.00016(18) 0.33131(16) 0.0813(13) Uani 1 1 d . . . .
H26 H 0.6196 -0.0132 0.3341 0.098 Uiso 1 1 calc R . . .
C27 C 0.4567(5) -0.01262(17) 0.29460(16) 0.0790(12) Uani 1 1 d . . . .
C28 C 0.3348(4) 0.00643(15) 0.28838(14) 0.0730(11) Uani 1 1 d . . . .
H28 H 0.2823 -0.0024 0.2623 0.088 Uiso 1 1 calc R . . .
C29 C 0.2916(4) 0.03978(14) 0.32252(14) 0.0634(10) Uani 1 1 d . . . .
H29 H 0.2084 0.0532 0.3191 0.076 Uiso 1 1 calc R . . .
C30 C 0.4064(3) 0.09077(12) 0.45445(11) 0.0471(8) Uani 1 1 d . . . .
C31 C 0.3688(4) 0.06382(14) 0.49303(13) 0.0591(9) Uani 1 1 d . . . .
H31 H 0.2886 0.0474 0.4921 0.071 Uiso 1 1 calc R . . .
C32 C 0.4491(4) 0.06091(16) 0.53306(14) 0.0685(11) Uani 1 1 d . . . .
H32 H 0.4234 0.0427 0.5588 0.082 Uiso 1 1 calc R . . .
C33 C 0.5643(4) 0.08486(16) 0.53386(13) 0.0638(10) Uani 1 1 d . . . .
C34 C 0.6074(4) 0.11280(16) 0.49676(14) 0.0679(10) Uani 1 1 d . . . .
H34 H 0.6882 0.1288 0.4983 0.081 Uiso 1 1 calc R . . .
C35 C 0.5255(3) 0.11592(14) 0.45740(13) 0.0586(9) Uani 1 1 d . . . .
H35 H 0.5509 0.1354 0.4323 0.070 Uiso 1 1 calc R . . .
C36 C 0.1826(3) 0.38359(12) 0.48323(11) 0.0457(7) Uani 1 1 d . . . .
C37 C 0.0715(3) 0.37012(15) 0.45682(13) 0.0596(9) Uani 1 1 d . . . .
H37 H 0.0769 0.3496 0.4303 0.071 Uiso 1 1 calc R . . .
C38 C -0.0478(4) 0.38689(17) 0.46939(16) 0.0768(12) Uani 1 1 d . . . .
H38 H -0.1221 0.3775 0.4517 0.092 Uiso 1 1 calc R . . .
C39 C -0.0539(4) 0.41698(18) 0.50761(17) 0.0756(12) Uani 1 1 d . . . .
C40 C 0.0515(4) 0.43131(17) 0.53498(15) 0.0777(12) Uani 1 1 d . . . .
H40 H 0.0436 0.4518 0.5614 0.093 Uiso 1 1 calc R . . .
C41 C 0.1715(4) 0.41474(15) 0.52263(13) 0.0618(10) Uani 1 1 d . . . .
H41 H 0.2447 0.4245 0.5408 0.074 Uiso 1 1 calc R . . .
C42 C 0.4331(3) 0.33894(12) 0.51402(11) 0.0449(7) Uani 1 1 d . . . .
C43 C 0.3828(4) 0.32055(16) 0.55319(14) 0.0689(11) Uani 1 1 d . . . .
H43 H 0.2943 0.3210 0.5549 0.083 Uiso 1 1 calc R . . .
C44 C 0.4594(5) 0.30129(18) 0.59020(15) 0.0826(13) Uani 1 1 d . . . .
H44 H 0.4232 0.2892 0.6166 0.099 Uiso 1 1 calc R . . .
C45 C 0.5870(4) 0.30038(17) 0.58746(15) 0.0767(12) Uani 1 1 d . . . .
C46 C 0.6416(4) 0.3172(2) 0.54976(16) 0.0896(15) Uani 1 1 d . . . .
H46 H 0.7300 0.3154 0.5482 0.108 Uiso 1 1 calc R . . .
C47 C 0.5639(4) 0.33712(19) 0.51324(14) 0.0779(12) Uani 1 1 d . . . .
H47 H 0.6016 0.3497 0.4873 0.093 Uiso 1 1 calc R . . .
C48 C 0.5195(3) 0.41663(14) 0.41884(12) 0.0570(9) Uani 1 1 d . . . .
H48 H 0.5475 0.3820 0.4118 0.068 Uiso 1 1 calc R . . .
C49 C 0.5827(4) 0.46135(16) 0.40278(14) 0.0684(11) Uani 1 1 d . . . .
H49 H 0.6538 0.4575 0.3856 0.082 Uiso 1 1 calc R . . .
C50 C 0.5365(4) 0.51141(15) 0.41312(13) 0.0609(10) Uani 1 1 d . . . .
C51 C 0.4348(4) 0.51953(14) 0.43765(13) 0.0654(10) Uani 1 1 d . . . .
H51 H 0.4058 0.5543 0.4434 0.078 Uiso 1 1 calc R . . .
C52 C 0.3738(3) 0.47434(13) 0.45430(12) 0.0555(9) Uani 1 1 d . . . .
H52 H 0.3038 0.4791 0.4719 0.067 Uiso 1 1 calc R . . .
C53 C 0.4151(3) 0.42255(12) 0.44527(11) 0.0442(7) Uani 1 1 d . . . .
C54 C 0.3448(3) 0.15587(12) 0.27366(10) 0.0440(7) Uani 1 1 d . . . .
C55 C 0.4710(3) 0.15577(14) 0.29105(12) 0.0544(9) Uani 1 1 d . . . .
H55 H 0.4926 0.1704 0.3200 0.065 Uiso 1 1 calc R . . .
C56 C 0.5653(4) 0.13419(15) 0.26601(14) 0.0650(10) Uani 1 1 d . . . .
H56 H 0.6502 0.1337 0.2780 0.078 Uiso 1 1 calc R . . .
C57 C 0.5321(4) 0.11327(15) 0.22306(14) 0.0667(11) Uani 1 1 d . . . .
C58 C 0.4078(4) 0.11392(16) 0.20439(14) 0.0702(11) Uani 1 1 d . . . .
H58 H 0.3873 0.1004 0.1750 0.084 Uiso 1 1 calc R . . .
C59 C 0.3133(4) 0.13507(14) 0.23022(12) 0.0591(9) Uani 1 1 d . . . .
H59 H 0.2284 0.1353 0.2183 0.071 Uiso 1 1 calc R . . .
C60 C 0.1705(3) 0.39992(12) 0.34297(10) 0.0455(8) Uani 1 1 d . . . .
C61 C 0.0436(3) 0.38465(14) 0.33380(12) 0.0589(9) Uani 1 1 d . . . .
H61 H 0.0235 0.3483 0.3292 0.071 Uiso 1 1 calc R . . .
C62 C -0.0530(4) 0.42265(16) 0.33138(14) 0.0677(10) Uani 1 1 d . . . .
H62 H -0.1379 0.4124 0.3248 0.081 Uiso 1 1 calc R . . .
C63 C -0.0210(4) 0.47656(16) 0.33887(13) 0.0642(10) Uani 1 1 d . . . .
C64 C 0.1030(4) 0.49285(14) 0.34871(12) 0.0586(9) Uani 1 1 d . . . .
H64 H 0.1221 0.5292 0.3542 0.070 Uiso 1 1 calc R . . .
C65 C 0.2001(3) 0.45415(13) 0.35034(11) 0.0508(8) Uani 1 1 d . . . .
H65 H 0.2851 0.4647 0.3564 0.061 Uiso 1 1 calc R . . .
C66 C 0.2066(3) 0.21291(12) 0.48632(11) 0.0466(8) Uani 1 1 d . . . .
C67 C 0.0825(4) 0.22841(15) 0.47335(13) 0.0638(10) Uani 1 1 d . . . .
H67 H 0.0643 0.2461 0.4455 0.077 Uiso 1 1 calc R . . .
C68 C -0.0143(4) 0.21770(17) 0.50159(15) 0.0734(11) Uani 1 1 d . . . .
H68 H -0.0977 0.2286 0.4928 0.088 Uiso 1 1 calc R . . .
C69 C 0.0107(4) 0.19132(18) 0.54214(14) 0.0741(12) Uani 1 1 d . . . .
C70 C 0.1339(5) 0.17484(18) 0.55551(13) 0.0773(12) Uani 1 1 d . . . .
H70 H 0.1510 0.1564 0.5831 0.093 Uiso 1 1 calc R . . .
C71 C 0.2312(4) 0.18598(15) 0.52755(12) 0.0617(10) Uani 1 1 d . . . .
H71 H 0.3146 0.1752 0.5365 0.074 Uiso 1 1 calc R . . .
C72 C 0.3852(3) 0.33162(15) 0.17089(12) 0.0604(9) Uani 1 1 d . . . .
H72 H 0.3128 0.3446 0.1540 0.073 Uiso 1 1 calc R . . .
Cl1 Cl 0.65169(13) 0.08490(6) 0.19160(5) 0.1121(5) Uani 1 1 d . . . .
Cl2 Cl -0.14313(12) 0.52495(5) 0.33560(5) 0.0991(4) Uani 1 1 d . . . .
Cl3 Cl -0.11101(14) 0.17766(7) 0.57798(5) 0.1241(5) Uani 1 1 d . . . .
F1 F -0.1014(2) 0.13977(10) 0.12338(9) 0.0975(8) Uani 1 1 d . . . .
F2 F 0.7268(2) 0.33011(13) 0.16546(10) 0.1090(9) Uani 1 1 d . . . .
F3 F -0.0016(3) 0.51481(11) 0.19970(13) 0.1415(13) Uani 1 1 d . . . .
F4 F -0.2049(3) 0.00584(15) 0.43170(14) 0.1561(14) Uani 1 1 d . . . .
F5 F 0.4995(3) -0.04445(13) 0.26097(10) 0.1258(11) Uani 1 1 d . . . .
F6 F 0.6435(2) 0.08292(11) 0.57318(8) 0.0928(8) Uani 1 1 d . . . .
F7 F -0.1698(2) 0.43304(12) 0.52060(11) 0.1188(10) Uani 1 1 d . . . .
F8 F 0.6625(3) 0.28176(13) 0.62373(10) 0.1168(10) Uani 1 1 d . . . .
F9 F 0.5983(2) 0.55570(9) 0.39678(8) 0.0868(7) Uani 1 1 d . . . .
P1 P 0.21586(8) 0.29658(3) 0.23589(3) 0.04168(19) Uani 1 1 d . . . .
P2 P 0.33489(8) 0.36175(3) 0.46354(3) 0.04096(19) Uani 1 1 d . . . .
P3 P 0.30295(8) 0.09960(3) 0.40224(3) 0.04291(19) Uani 1 1 d . . . .
Pd1 Pd 0.28503(2) 0.18829(2) 0.38081(2) 0.03902(7) Uani 1 1 d . . . .
Pd2 Pd 0.24410(2) 0.27182(2) 0.31178(2) 0.03808(7) Uani 1 1 d . . . .
Pd3 Pd 0.30669(2) 0.29915(2) 0.40646(2) 0.03834(7) Uani 1 1 d . . . .
S1 S 0.21673(8) 0.18035(3) 0.30515(3) 0.04388(19) Uani 1 1 d . . . .
S2 S 0.30075(8) 0.35367(3) 0.34333(3) 0.04332(19) Uani 1 1 d . . . .
S3 S 0.33760(8) 0.22475(3) 0.45171(3) 0.04542(19) Uani 1 1 d . . . .
S4 S 0.7040(2) 0.25176(11) 0.39393(8) 0.0929(10) Uani 0.658(5) 1 d . P A 1
C73 C 0.8146(3) 0.25124(19) 0.34707(12) 0.183(9) Uani 0.658(5) 1 d G P A 1
F10 F 0.7900(5) 0.2100(3) 0.31793(18) 0.214(5) Uani 0.658(5) 1 d G P A 1
F11 F 0.9371(3) 0.2465(3) 0.3633(2) 0.159(4) Uani 0.658(5) 1 d G P A 1
F12 F 0.8057(6) 0.2968(3) 0.32214(16) 0.233(5) Uani 0.658(5) 1 d G P A 1
O1 O 0.5800(2) 0.2571(2) 0.36900(15) 0.179(5) Uani 0.658(5) 1 d G P A 1
O2 O 0.7293(4) 0.19990(16) 0.41580(18) 0.199(4) Uani 0.658(5) 1 d G P A 1
O3 O 0.7472(5) 0.29855(18) 0.42059(16) 0.169(5) Uani 0.658(5) 1 d G P A 1
S5 S 0.8146(4) 0.2310(3) 0.35308(17) 0.109(2) Uani 0.342(5) 1 d . P A 2
C74 C 0.7032(7) 0.2802(3) 0.3769(3) 0.083(5) Uani 0.342(5) 1 d G P A 2
F13 F 0.7329(12) 0.3313(2) 0.3668(6) 0.247(9) Uani 0.342(5) 1 d G P A 2
F14 F 0.7049(13) 0.2769(6) 0.4228(3) 0.250(11) Uani 0.342(5) 1 d G P A 2
F15 F 0.5818(6) 0.2720(5) 0.3605(5) 0.213(11) Uani 0.342(5) 1 d G P A 2
O4 O 0.9371(5) 0.2471(5) 0.3751(4) 0.260(19) Uani 0.342(5) 1 d G P A 2
O5 O 0.7654(10) 0.1797(2) 0.3680(4) 0.204(9) Uani 0.342(5) 1 d G P A 2
O6 O 0.7972(11) 0.2415(5) 0.30424(17) 0.185(12) Uani 0.342(5) 1 d G P A 2

loop_
_atom_site_aniso_label
_atom_site_aniso_U_11
_atom_site_aniso_U_22
_atom_site_aniso_U_33
_atom_site_aniso_U_23
_atom_site_aniso_U_13
_atom_site_aniso_U_12
C1 0.0428(18) 0.0507(19) 0.0433(18) 0.0004(15) 0.0000(14) -0.0018(15)
C2 0.059(2) 0.076(3) 0.053(2) -0.0115(19) 0.0106(18) -0.0102(19)
C3 0.083(3) 0.088(3) 0.061(3) -0.027(2) 0.007(2) -0.012(2)
C4 0.062(3) 0.068(3) 0.068(3) -0.016(2) -0.012(2) -0.005(2)
C5 0.053(2) 0.081(3) 0.073(3) -0.007(2) 0.000(2) -0.021(2)
C6 0.051(2) 0.079(3) 0.049(2) -0.0063(18) 0.0084(17) -0.0088(19)
C7 0.0410(18) 0.0508(19) 0.0428(19) 0.0029(14) 0.0061(14) -0.0010(14)
C8 0.045(2) 0.077(2) 0.062(2) 0.0136(19) 0.0054(17) 0.0060(18)
C9 0.041(2) 0.112(4) 0.090(3) 0.018(3) 0.008(2) 0.006(2)
C10 0.050(2) 0.090(3) 0.084(3) -0.010(2) 0.030(2) -0.014(2)
C11 0.063(3) 0.093(3) 0.060(3) 0.008(2) 0.021(2) -0.014(2)
C12 0.0447(19) 0.055(2) 0.0407(18) 0.0071(15) 0.0033(14) 0.0031(16)
C13 0.050(2) 0.058(2) 0.052(2) 0.0120(16) 0.0008(16) 0.0004(17)
C14 0.067(3) 0.054(2) 0.066(3) 0.0109(18) 0.000(2) 0.0007(19)
C15 0.082(3) 0.062(3) 0.109(4) 0.006(2) -0.015(3) 0.024(2)
C16 0.073(3) 0.082(3) 0.123(4) 0.008(3) -0.031(3) 0.022(3)
C17 0.053(2) 0.069(3) 0.082(3) 0.001(2) -0.014(2) 0.0084(19)
C18 0.048(2) 0.0461(19) 0.060(2) 0.0059(15) 0.0082(16) -0.0034(16)
C19 0.051(2) 0.058(2) 0.107(3) 0.011(2) 0.021(2) 0.0050(19)
C20 0.048(3) 0.102(4) 0.154(5) 0.017(3) 0.030(3) 0.003(3)
C21 0.057(3) 0.098(4) 0.142(5) 0.026(3) 0.018(3) -0.024(3)
C22 0.075(3) 0.064(3) 0.132(4) 0.028(3) 0.009(3) -0.023(2)
C23 0.058(2) 0.051(2) 0.108(3) 0.014(2) 0.005(2) -0.0024(18)
C24 0.049(2) 0.0336(16) 0.058(2) 0.0050(14) 0.0063(16) 0.0032(14)
C25 0.060(2) 0.071(2) 0.056(2) 0.0052(18) 0.0062(18) 0.0194(19)
C26 0.076(3) 0.089(3) 0.080(3) -0.002(2) 0.012(2) 0.042(2)
C27 0.094(3) 0.070(3) 0.075(3) -0.013(2) 0.017(3) 0.031(2)
C28 0.087(3) 0.060(2) 0.071(3) -0.018(2) -0.002(2) 0.009(2)
C29 0.054(2) 0.048(2) 0.088(3) -0.0128(19) 0.000(2) 0.0081(17)
C30 0.053(2) 0.0376(17) 0.051(2) 0.0058(14) 0.0056(16) 0.0044(15)
C31 0.060(2) 0.052(2) 0.065(3) 0.0081(18) 0.0039(19) -0.0010(17)
C32 0.078(3) 0.070(3) 0.058(3) 0.0160(19) 0.004(2) 0.009(2)
C33 0.068(3) 0.068(2) 0.054(2) 0.0024(19) -0.007(2) 0.027(2)
C34 0.050(2) 0.078(3) 0.074(3) -0.001(2) -0.004(2) 0.0059(19)
C35 0.053(2) 0.062(2) 0.062(2) 0.0089(18) 0.0037(18) 0.0024(18)
C36 0.0463(19) 0.0451(18) 0.0462(19) -0.0044(14) 0.0059(15) 0.0013(15)
C37 0.048(2) 0.068(2) 0.062(2) -0.0116(18) 0.0049(17) 0.0033(18)
C38 0.044(2) 0.086(3) 0.100(3) -0.010(3) 0.005(2) 0.002(2)
C39 0.054(3) 0.077(3) 0.099(3) -0.001(3) 0.029(2) 0.015(2)
C40 0.087(3) 0.079(3) 0.072(3) -0.015(2) 0.031(2) 0.009(2)
C41 0.060(2) 0.065(2) 0.061(2) -0.0138(18) 0.0085(18) 0.0005(19)
C42 0.0468(19) 0.0416(17) 0.0457(19) -0.0006(14) -0.0011(15) -0.0004(14)
C43 0.055(2) 0.086(3) 0.066(3) 0.019(2) 0.006(2) -0.001(2)
C44 0.084(3) 0.097(3) 0.067(3) 0.030(2) 0.009(2) -0.005(3)
C45 0.076(3) 0.084(3) 0.066(3) 0.026(2) -0.025(2) -0.006(2)
C46 0.054(3) 0.130(4) 0.083(3) 0.040(3) -0.007(2) 0.008(3)
C47 0.059(3) 0.115(4) 0.060(3) 0.025(2) 0.006(2) 0.006(2)
C48 0.051(2) 0.054(2) 0.067(2) -0.0011(17) 0.0069(18) -0.0031(17)
C49 0.058(2) 0.071(3) 0.076(3) 0.008(2) 0.009(2) -0.014(2)
C50 0.072(3) 0.052(2) 0.056(2) 0.0119(17) -0.0100(19) -0.020(2)
C51 0.087(3) 0.044(2) 0.064(3) -0.0006(17) -0.002(2) -0.007(2)
C52 0.063(2) 0.048(2) 0.055(2) -0.0020(16) 0.0022(17) -0.0008(17)
C53 0.0461(18) 0.0416(18) 0.0438(18) -0.0051(14) -0.0042(14) -0.0033(14)
C54 0.054(2) 0.0363(16) 0.0425(19) -0.0024(13) 0.0104(15) -0.0015(14)
C55 0.057(2) 0.057(2) 0.050(2) -0.0100(16) 0.0045(17) -0.0033(17)
C56 0.051(2) 0.067(2) 0.077(3) -0.008(2) 0.0080(19) 0.0002(18)
C57 0.069(3) 0.060(2) 0.075(3) -0.015(2) 0.033(2) -0.003(2)
C58 0.081(3) 0.072(3) 0.060(2) -0.021(2) 0.016(2) -0.003(2)
C59 0.062(2) 0.057(2) 0.058(2) -0.0141(18) 0.0046(18) 0.0000(18)
C60 0.054(2) 0.0443(18) 0.0379(18) 0.0006(14) 0.0014(14) 0.0008(15)
C61 0.059(2) 0.048(2) 0.070(3) -0.0045(17) 0.0041(18) 0.0006(18)
C62 0.053(2) 0.071(3) 0.079(3) -0.007(2) 0.0031(19) 0.004(2)
C63 0.064(3) 0.063(3) 0.066(3) 0.0011(19) 0.0086(19) 0.022(2)
C64 0.069(3) 0.0419(19) 0.064(2) 0.0002(16) 0.0039(19) 0.0063(18)
C65 0.057(2) 0.0431(19) 0.052(2) 0.0019(15) -0.0018(16) 0.0037(16)
C66 0.058(2) 0.0391(17) 0.0430(19) 0.0011(14) 0.0050(15) -0.0053(15)
C67 0.068(3) 0.074(3) 0.050(2) 0.0111(18) 0.0048(19) -0.002(2)
C68 0.060(2) 0.091(3) 0.070(3) 0.002(2) 0.010(2) -0.002(2)
C69 0.080(3) 0.093(3) 0.052(2) -0.001(2) 0.018(2) -0.023(2)
C70 0.093(3) 0.095(3) 0.044(2) 0.016(2) 0.008(2) -0.016(3)
C71 0.070(3) 0.071(2) 0.043(2) 0.0044(18) 0.0021(18) 0.000(2)
C72 0.054(2) 0.076(2) 0.051(2) 0.0104(19) 0.0045(17) -0.0045(19)
Cl1 0.0938(9) 0.1222(10) 0.1271(11) -0.0417(8) 0.0550(8) 0.0056(8)
Cl2 0.0843(8) 0.0858(8) 0.1270(11) 0.0021(7) 0.0060(7) 0.0411(6)
Cl3 0.1006(10) 0.1960(16) 0.0798(9) 0.0100(9) 0.0360(7) -0.0428(10)
F1 0.0907(18) 0.0991(18) 0.0995(19) -0.0374(15) -0.0145(14) -0.0240(15)
F2 0.0533(14) 0.162(3) 0.116(2) -0.0034(19) 0.0352(14) -0.0252(15)
F3 0.123(2) 0.0715(18) 0.221(4) 0.0138(19) -0.052(2) 0.0389(17)
F4 0.0717(19) 0.155(3) 0.244(4) 0.055(3) 0.033(2) -0.0413(19)
F5 0.143(3) 0.136(2) 0.100(2) -0.0442(18) 0.0176(18) 0.061(2)
F6 0.0936(17) 0.1120(19) 0.0690(16) -0.0025(14) -0.0204(13) 0.0340(15)
F7 0.0700(16) 0.124(2) 0.169(3) -0.013(2) 0.0527(18) 0.0275(16)
F8 0.104(2) 0.142(2) 0.098(2) 0.0560(18) -0.0384(17) -0.0095(18)
F9 0.1073(18) 0.0716(15) 0.0791(16) 0.0194(12) -0.0103(13) -0.0395(13)
P1 0.0379(4) 0.0485(5) 0.0386(5) 0.0024(4) 0.0028(3) -0.0001(4)
P2 0.0420(4) 0.0399(4) 0.0410(5) -0.0048(3) 0.0033(3) -0.0001(4)
P3 0.0424(5) 0.0365(4) 0.0503(5) 0.0037(4) 0.0066(4) 0.0018(3)
Pd1 0.04547(15) 0.03376(13) 0.03837(14) 0.00023(9) 0.00672(11) 0.00132(10)
Pd2 0.04168(14) 0.03696(13) 0.03574(14) -0.00035(9) 0.00377(10) 0.00153(10)
Pd3 0.04349(14) 0.03428(13) 0.03735(14) -0.00161(9) 0.00363(10) 0.00050(10)
S1 0.0486(5) 0.0403(4) 0.0429(5) -0.0045(3) 0.0040(4) -0.0021(4)
S2 0.0495(5) 0.0374(4) 0.0430(5) 0.0016(3) 0.0024(4) -0.0001(3)
S3 0.0556(5) 0.0409(4) 0.0396(5) 0.0013(3) 0.0025(4) 0.0015(4)
S4 0.0733(14) 0.0957(19) 0.111(2) -0.0141(15) 0.0130(12) -0.0098(13)
C73 0.167(17) 0.137(12) 0.25(2) 0.005(13) 0.030(15) -0.075(12)
F10 0.179(8) 0.308(12) 0.162(8) -0.124(8) 0.068(7) -0.105(8)
F11 0.064(5) 0.260(10) 0.152(6) 0.008(6) -0.014(4) -0.030(6)
F12 0.251(10) 0.247(10) 0.192(8) 0.098(8) -0.052(7) -0.119(9)
O1 0.049(6) 0.269(12) 0.217(12) -0.098(9) -0.012(6) 0.023(6)
O2 0.192(8) 0.146(7) 0.271(11) 0.080(7) 0.099(8) 0.006(6)
O3 0.139(6) 0.155(8) 0.214(11) -0.085(7) 0.014(6) -0.043(6)
S5 0.080(4) 0.154(5) 0.090(4) -0.014(3) -0.014(3) 0.030(3)
C74 0.068(10) 0.058(10) 0.125(15) -0.024(10) 0.020(10) -0.002(8)
F13 0.250(18) 0.161(14) 0.35(3) -0.032(15) 0.131(18) -0.009(12)
F14 0.30(2) 0.29(2) 0.171(16) -0.170(16) 0.038(14) -0.067(18)
F15 0.078(14) 0.229(18) 0.33(3) -0.056(19) 0.008(15) -0.015(12)
O4 0.097(16) 0.55(5) 0.139(15) 0.08(2) 0.034(12) 0.13(2)
O5 0.31(2) 0.078(8) 0.227(19) 0.074(10) 0.017(16) 0.056(11)
O6 0.125(13) 0.31(3) 0.115(12) 0.125(17) -0.011(10) 0.046(15)

loop_
_atom_type_symbol
_atom_type_description
_atom_type_scat_dispersion_real
_atom_type_scat_dispersion_imag
_atom_type_scat_source
C C 0.0033 0.0016 'International Tables Vol C Tables 4.2.6.8 and 6.1.1.4'
H H 0.0000 0.0000 'International Tables Vol C Tables 4.2.6.8 and 6.1.1.4'
Cl Cl 0.1484 0.1585 'International Tables Vol C Tables 4.2.6.8 and 6.1.1.4'
F F 0.0171 0.0103 'International Tables Vol C Tables 4.2.6.8 and 6.1.1.4'
O O 0.0106 0.0060 'International Tables Vol C Tables 4.2.6.8 and 6.1.1.4'
P P 0.1023 0.0942 'International Tables Vol C Tables 4.2.6.8 and 6.1.1.4'
Pd Pd -0.9988 1.0072 'International Tables Vol C Tables 4.2.6.8 and 6.1.1.4'
S S 0.1246 0.1234 'International Tables Vol C Tables 4.2.6.8 and 6.1.1.4'

loop_
_geom_angle_atom_site_label_1
_geom_angle_atom_site_label_2
_geom_angle_atom_site_label_3
_geom_angle
C2 C1 P1 123.2(3)
C6 C1 C2 118.0(3)
C6 C1 P1 118.8(2)
C1 C2 H2 119.4
C1 C2 C3 121.2(4)
C3 C2 H2 119.4
C2 C3 H3 120.8
C4 C3 C2 118.3(4)
C4 C3 H3 120.8
C3 C4 C5 122.6(4)
F1 C4 C3 118.5(4)
F1 C4 C5 118.9(4)
C4 C5 H5 120.7
C4 C5 C6 118.5(4)
C6 C5 H5 120.7
C1 C6 C5 121.5(3)
C1 C6 H6 119.3
C5 C6 H6 119.3
C8 C7 C72 118.4(3)
C8 C7 P1 119.6(2)
C72 C7 P1 121.9(3)
C7 C8 H8 119.8
C7 C8 C9 120.5(4)
C9 C8 H8 119.8
C8 C9 H9 120.5
C10 C9 C8 119.0(4)
C10 C9 H9 120.5
C9 C10 C11 123.1(4)
C9 C10 F2 118.9(4)
F2 C10 C11 118.0(4)
C10 C11 H11 121.0
C10 C11 C72 117.9(4)
C72 C11 H11 121.0
C13 C12 P1 117.7(2)
C17 C12 C13 118.6(3)
C17 C12 P1 123.7(3)
C12 C13 H13 119.4
C14 C13 C12 121.3(3)
C14 C13 H13 119.4
C13 C14 H14 121.0
C15 C14 C13 118.0(4)
C15 C14 H14 121.0
C14 C15 C16 123.3(4)
C14 C15 F3 117.9(4)
C16 C15 F3 118.8(4)
C15 C16 H16 120.7
C15 C16 C17 118.6(4)
C17 C16 H16 120.7
C12 C17 C16 120.2(4)
C12 C17 H17 119.9
C16 C17 H17 119.9
C19 C18 C23 118.8(3)
C19 C18 P3 119.3(3)
C23 C18 P3 121.9(3)
C18 C19 H19 119.5
C18 C19 C20 120.9(4)
C20 C19 H19 119.5
C19 C20 H20 121.1
C21 C20 C19 117.9(4)
C21 C20 H20 121.1
C20 C21 C22 123.3(4)
C20 C21 F4 118.4(5)
C22 C21 F4 118.2(4)
C21 C22 H22 120.8
C21 C22 C23 118.3(4)
C23 C22 H22 120.8
C18 C23 H23 119.7
C22 C23 C18 120.7(4)
C22 C23 H23 119.7
C25 C24 P3 123.2(3)
C29 C24 C25 118.7(3)
C29 C24 P3 118.1(2)
C24 C25 H25 120.1
C24 C25 C26 119.9(4)
C26 C25 H25 120.1
C25 C26 H26 120.5
C27 C26 C25 119.1(4)
C27 C26 H26 120.5
C26 C27 C28 123.0(4)
C26 C27 F5 119.6(4)
F5 C27 C28 117.4(4)
C27 C28 H28 121.3
C27 C28 C29 117.3(4)
C29 C28 H28 121.3
C24 C29 C28 122.0(3)
C24 C29 H29 119.0
C28 C29 H29 119.0
C31 C30 C35 118.0(3)
C31 C30 P3 123.4(3)
C35 C30 P3 118.4(2)
C30 C31 H31 119.4
C30 C31 C32 121.1(4)
C32 C31 H31 119.4
C31 C32 H32 120.7
C33 C32 C31 118.6(4)
C33 C32 H32 120.7
C32 C33 C34 123.3(4)
C32 C33 F6 119.3(4)
F6 C33 C34 117.4(4)
C33 C34 H34 121.4
C35 C34 C33 117.3(4)
C35 C34 H34 121.4
C30 C35 H35 119.2
C34 C35 C30 121.7(3)
C34 C35 H35 119.2
C37 C36 C41 118.2(3)
C37 C36 P2 118.2(2)
C41 C36 P2 123.5(3)
C36 C37 H37 119.5
C36 C37 C38 121.0(3)
C38 C37 H37 119.5
C37 C38 H38 120.6
C39 C38 C37 118.7(4)
C39 C38 H38 120.6
C38 C39 C40 123.0(4)
C38 C39 F7 119.4(4)
F7 C39 C40 117.6(4)
C39 C40 H40 120.7
C39 C40 C41 118.6(4)
C41 C40 H40 120.7
C36 C41 H41 119.8
C40 C41 C36 120.4(4)
C40 C41 H41 119.8
C43 C42 C47 116.6(3)
C43 C42 P2 123.2(3)
C47 C42 P2 120.1(3)
C42 C43 H43 119.0
C42 C43 C44 122.0(4)
C44 C43 H43 119.0
C43 C44 H44 120.6
C45 C44 C43 118.8(4)
C45 C44 H44 120.6
C44 C45 F8 119.0(4)
C46 C45 C44 121.8(4)
C46 C45 F8 119.1(4)
C45 C46 H46 120.6
C45 C46 C47 118.7(4)
C47 C46 H46 120.6
C42 C47 C46 122.0(4)
C42 C47 H47 119.0
C46 C47 H47 119.0
C49 C48 H48 119.5
C49 C48 C53 121.1(3)
C53 C48 H48 119.5
C48 C49 H49 121.3
C50 C49 C48 117.5(4)
C50 C49 H49 121.3
C49 C50 F9 117.4(4)
C51 C50 C49 124.0(3)
C51 C50 F9 118.6(4)
C50 C51 H51 121.0
C50 C51 C52 117.9(3)
C52 C51 H51 121.0
C51 C52 H52 119.4
C53 C52 C51 121.3(3)
C53 C52 H52 119.4
C48 C53 P2 118.3(2)
C52 C53 C48 118.2(3)
C52 C53 P2 123.5(3)
C55 C54 C59 119.6(3)
C55 C54 S1 123.1(2)
C59 C54 S1 117.4(3)
C54 C55 H55 119.7
C56 C55 C54 120.6(3)
C56 C55 H55 119.7
C55 C56 H56 120.5
C57 C56 C55 119.0(4)
C57 C56 H56 120.5
C56 C57 Cl1 119.0(3)
C58 C57 C56 121.7(3)
C58 C57 Cl1 119.3(3)
C57 C58 H58 120.6
C57 C58 C59 118.7(4)
C59 C58 H58 120.6
C54 C59 C58 120.4(3)
C54 C59 H59 119.8
C58 C59 H59 119.8
C61 C60 C65 119.5(3)
C61 C60 S2 123.3(3)
C65 C60 S2 117.2(3)
C60 C61 H61 119.6
C62 C61 C60 120.8(3)
C62 C61 H61 119.6
C61 C62 H62 120.7
C61 C62 C63 118.6(4)
C63 C62 H62 120.7
C62 C63 Cl2 118.8(3)
C64 C63 C62 122.0(3)
C64 C63 Cl2 119.2(3)
C63 C64 H64 120.6
C63 C64 C65 118.9(3)
C65 C64 H64 120.6
C60 C65 C64 120.2(3)
C60 C65 H65 119.9
C64 C65 H65 119.9
C67 C66 C71 119.0(3)
C67 C66 S3 123.0(3)
C71 C66 S3 118.0(3)
C66 C67 H67 120.0
C68 C67 C66 120.1(4)
C68 C67 H67 120.0
C67 C68 H68 119.7
C69 C68 C67 120.6(4)
C69 C68 H68 119.7
C68 C69 C70 120.3(4)
C68 C69 Cl3 120.9(4)
C70 C69 Cl3 118.8(3)
C69 C70 H70 120.4
C71 C70 C69 119.3(4)
C71 C70 H70 120.4
C66 C71 H71 119.6
C70 C71 C66 120.8(4)
C70 C71 H71 119.6
C7 C72 H72 119.4
C11 C72 C7 121.1(3)
C11 C72 H72 119.4
C1 P1 C12 104.31(15)
C1 P1 Pd2 114.54(11)
C7 P1 C1 108.00(15)
C7 P1 C12 101.65(14)
C7 P1 Pd2 109.83(11)
C12 P1 Pd2 117.42(10)
C36 P2 C42 107.03(15)
C36 P2 C53 106.35(15)
C36 P2 Pd3 111.31(11)
C42 P2 Pd3 114.62(10)
C53 P2 C42 104.29(14)
C53 P2 Pd3 112.64(10)
C18 P3 C24 103.52(15)
C18 P3 Pd1 112.02(11)
C24 P3 Pd1 116.53(10)
C30 P3 C18 107.25(15)
C30 P3 C24 104.53(15)
C30 P3 Pd1 112.15(10)
P3 Pd1 Pd2 151.69(2)
P3 Pd1 Pd3 148.11(2)
P3 Pd1 S3 96.94(3)
Pd3 Pd1 Pd2 60.075(8)
S1 Pd1 P3 101.32(3)
S1 Pd1 Pd2 50.74(2)
S1 Pd1 Pd3 110.56(2)
S1 Pd1 S3 161.48(3)
S3 Pd1 Pd2 111.24(2)
S3 Pd1 Pd3 51.18(2)
P1 Pd2 Pd1 149.72(2)
P1 Pd2 Pd3 150.37(2)
Pd3 Pd2 Pd1 59.109(8)
S1 Pd2 P1 100.10(3)
S1 Pd2 Pd1 50.55(2)
S1 Pd2 Pd3 109.42(2)
S2 Pd2 P1 99.46(3)
S2 Pd2 Pd1 109.29(2)
S2 Pd2 Pd3 50.91(2)
S2 Pd2 S1 159.72(3)
P2 Pd3 Pd1 148.27(2)
P2 Pd3 Pd2 150.65(2)
P2 Pd3 S2 100.61(3)
Pd1 Pd3 Pd2 60.816(8)
S2 Pd3 Pd1 111.08(2)
S2 Pd3 Pd2 51.02(2)
S3 Pd3 P2 96.85(3)
S3 Pd3 Pd1 51.61(2)
S3 Pd3 Pd2 112.41(2)
S3 Pd3 S2 160.37(3)
C54 S1 Pd1 109.48(11)
C54 S1 Pd2 106.55(10)
Pd1 S1 Pd2 78.71(3)
C60 S2 Pd2 113.00(11)
C60 S2 Pd3 111.15(10)
Pd3 S2 Pd2 78.07(3)
C66 S3 Pd1 107.64(11)
C66 S3 Pd3 112.25(11)
Pd3 S3 Pd1 77.21(3)
O1 S4 C73 102.4
O1 S4 O2 115.6
O1 S4 O3 115.5
O2 S4 C73 102.4
O3 S4 C73 102.4
O3 S4 O2 115.5
F10 C73 S4 111.8
F11 C73 S4 111.9
F11 C73 F10 107.0
F12 C73 S4 111.9
F12 C73 F10 107.0
F12 C73 F11 107.0
O4 S5 C74 102.4
O5 S5 C74 102.4
O5 S5 O4 115.5
O5 S5 O6 115.5
O6 S5 C74 102.4
O6 S5 O4 115.5
F13 C74 S5 111.9
F13 C74 F14 106.9
F14 C74 S5 111.9
F15 C74 S5 111.9
F15 C74 F13 107.0
F15 C74 F14 107.0

loop_
_geom_bond_atom_site_label_1
_geom_bond_atom_site_label_2
_geom_bond_distance
C1 C2 1.387(4)
C1 C6 1.378(4)
C1 P1 1.823(3)
C2 H2 0.9300
C2 C3 1.391(5)
C3 H3 0.9300
C3 C4 1.359(6)
C4 C5 1.360(5)
C4 F1 1.353(4)
C5 H5 0.9300
C5 C6 1.386(5)
C6 H6 0.9300
C7 C8 1.376(5)
C7 C72 1.398(4)
C7 P1 1.820(3)
C8 H8 0.9300
C8 C9 1.390(5)
C9 H9 0.9300
C9 C10 1.347(6)
C10 C11 1.359(6)
C10 F2 1.358(4)
C11 H11 0.9300
C11 C72 1.383(5)
C12 C13 1.387(5)
C12 C17 1.375(5)
C12 P1 1.828(3)
C13 H13 0.9300
C13 C14 1.376(5)
C14 H14 0.9300
C14 C15 1.348(5)
C15 C16 1.353(6)
C15 F3 1.356(5)
C16 H16 0.9300
C16 C17 1.389(6)
C17 H17 0.9300
C18 C19 1.373(5)
C18 C23 1.387(5)
C18 P3 1.819(3)
C19 H19 0.9300
C19 C20 1.390(5)
C20 H20 0.9300
C20 C21 1.353(6)
C21 C22 1.357(6)
C21 F4 1.362(5)
C22 H22 0.9300
C22 C23 1.377(5)
C23 H23 0.9300
C24 C25 1.379(5)
C24 C29 1.366(5)
C24 P3 1.826(3)
C25 H25 0.9300
C25 C26 1.399(5)
C26 H26 0.9300
C26 C27 1.344(6)
C27 C28 1.357(6)
C27 F5 1.357(4)
C28 H28 0.9300
C28 C29 1.392(5)
C29 H29 0.9300
C30 C31 1.387(4)
C30 C35 1.388(5)
C30 P3 1.814(3)
C31 H31 0.9300
C31 C32 1.388(5)
C32 H32 0.9300
C32 C33 1.340(5)
C33 C34 1.385(5)
C33 F6 1.365(4)
C34 H34 0.9300
C34 C35 1.383(5)
C35 H35 0.9300
C36 C37 1.387(5)
C36 C41 1.394(5)
C36 P2 1.812(3)
C37 H37 0.9300
C37 C38 1.387(5)
C38 H38 0.9300
C38 C39 1.344(6)
C39 C40 1.359(6)
C39 F7 1.354(4)
C40 H40 0.9300
C40 C41 1.390(5)
C41 H41 0.9300
C42 C43 1.368(5)
C42 C47 1.369(5)
C42 P2 1.821(3)
C43 H43 0.9300
C43 C44 1.380(5)
C44 H44 0.9300
C44 C45 1.342(6)
C45 C46 1.340(6)
C45 F8 1.353(4)
C46 H46 0.9300
C46 C47 1.382(5)
C47 H47 0.9300
C48 H48 0.9300
C48 C49 1.385(5)
C48 C53 1.388(4)
C49 H49 0.9300
C49 C50 1.368(5)
C50 C51 1.338(5)
C50 F9 1.373(4)
C51 H51 0.9300
C51 C52 1.389(5)
C52 H52 0.9300
C52 C53 1.380(4)
C53 P2 1.818(3)
C54 C55 1.378(5)
C54 C59 1.383(4)
C54 S1 1.782(3)
C55 H55 0.9300
C55 C56 1.375(5)
C56 H56 0.9300
C56 C57 1.375(5)
C57 C58 1.372(5)
C57 Cl1 1.749(4)
C58 H58 0.9300
C58 C59 1.386(5)
C59 H59 0.9300
C60 C61 1.386(5)
C60 C65 1.387(4)
C60 S2 1.776(3)
C61 H61 0.9300
C61 C62 1.376(5)
C62 H62 0.9300
C62 C63 1.385(5)
C63 C64 1.367(5)
C63 Cl2 1.745(4)
C64 H64 0.9300
C64 C65 1.392(4)
C65 H65 0.9300
C66 C67 1.379(5)
C66 C71 1.381(5)
C66 S3 1.782(3)
C67 H67 0.9300
C67 C68 1.375(5)
C68 H68 0.9300
C68 C69 1.358(6)
C69 C70 1.379(6)
C69 Cl3 1.736(4)
C70 H70 0.9300
C70 C71 1.376(5)
C71 H71 0.9300
C72 H72 0.9300
P1 Pd2 2.2926(8)
P2 Pd3 2.2736(8)
P3 Pd1 2.2804(8)
Pd1 Pd2 2.8905(3)
Pd1 Pd3 2.8411(3)
Pd1 S1 2.2761(8)
Pd1 S3 2.2836(8)
Pd2 Pd3 2.8693(3)
Pd2 S1 2.2822(8)
Pd2 S2 2.2797(8)
Pd3 S2 2.2764(8)
Pd3 S3 2.2700(8)
S4 C73 1.8515
S4 O1 1.4450
S4 O2 1.4457
S4 O3 1.4457
C73 F10 1.3386
C73 F11 1.3382
C73 F12 1.3381
S5 C74 1.8512
S5 O4 1.4452
S5 O5 1.4450
S5 O6 1.4450
C74 F13 1.3386
C74 F14 1.3387
C74 F15 1.3384

loop_
_geom_torsion_atom_site_label_1
_geom_torsion_atom_site_label_2
_geom_torsion_atom_site_label_3
_geom_torsion_atom_site_label_4
_geom_torsion
C1 C2 C3 C4 0.0(6)
C2 C1 C6 C5 0.1(5)
C2 C1 P1 C7 -14.0(3)
C2 C1 P1 C12 93.5(3)
C2 C1 P1 Pd2 -136.8(3)
C2 C3 C4 C5 0.9(7)
C2 C3 C4 F1 -179.1(4)
C3 C4 C5 C6 -1.3(6)
C4 C5 C6 C1 0.8(6)
C6 C1 C2 C3 -0.5(6)
C6 C1 P1 C7 165.1(3)
C6 C1 P1 C12 -87.3(3)
C6 C1 P1 Pd2 42.4(3)
C7 C8 C9 C10 0.7(7)
C8 C7 C72 C11 0.0(6)
C8 C7 P1 C1 -113.5(3)
C8 C7 P1 C12 137.1(3)
C8 C7 P1 Pd2 12.0(3)
C8 C9 C10 C11 -0.5(7)
C8 C9 C10 F2 178.0(4)
C9 C10 C11 C72 0.1(7)
C10 C11 C72 C7 0.1(6)
C12 C13 C14 C15 -0.2(6)
C13 C12 C17 C16 -0.7(6)
C13 C12 P1 C1 -163.8(3)
C13 C12 P1 C7 -51.6(3)
C13 C12 P1 Pd2 68.2(3)
C13 C14 C15 C16 -0.8(7)
C13 C14 C15 F3 -179.9(4)
C14 C15 C16 C17 1.0(8)
C15 C16 C17 C12 -0.2(7)
C17 C12 C13 C14 0.9(5)
C17 C12 P1 C1 16.6(3)
C17 C12 P1 C7 128.8(3)
C17 C12 P1 Pd2 -111.4(3)
C18 C19 C20 C21 0.8(8)
C19 C18 C23 C22 -1.4(6)
C19 C18 P3 C24 -133.8(3)
C19 C18 P3 C30 116.0(3)
C19 C18 P3 Pd1 -7.5(3)
C19 C20 C21 C22 -1.2(9)
C19 C20 C21 F4 -179.2(5)
C20 C21 C22 C23 0.2(9)
C21 C22 C23 C18 1.1(7)
C23 C18 C19 C20 0.4(6)
C23 C18 P3 C24 44.0(4)
C23 C18 P3 C30 -66.2(3)
C23 C18 P3 Pd1 170.3(3)
C24 C25 C26 C27 0.1(6)
C25 C24 C29 C28 1.0(5)
C25 C24 P3 C18 -133.1(3)
C25 C24 P3 C30 -21.0(3)
C25 C24 P3 Pd1 103.4(3)
C25 C26 C27 C28 1.2(7)
C25 C26 C27 F5 178.8(4)
C26 C27 C28 C29 -1.3(7)
C27 C28 C29 C24 0.2(6)
C29 C24 C25 C26 -1.1(5)
C29 C24 P3 C18 50.4(3)
C29 C24 P3 C30 162.6(3)
C29 C24 P3 Pd1 -73.0(3)
C30 C31 C32 C33 0.1(6)
C31 C30 C35 C34 2.5(5)
C31 C30 P3 C18 2.4(3)
C31 C30 P3 C24 -107.1(3)
C31 C30 P3 Pd1 125.8(3)
C31 C32 C33 C34 0.4(6)
C31 C32 C33 F6 179.2(3)
C32 C33 C34 C35 0.5(6)
C33 C34 C35 C30 -1.9(5)
C35 C30 C31 C32 -1.5(5)
C35 C30 P3 C18 -172.3(3)
C35 C30 P3 C24 78.3(3)
C35 C30 P3 Pd1 -48.9(3)
C36 C37 C38 C39 0.6(6)
C37 C36 C41 C40 0.5(5)
C37 C36 P2 C42 -139.1(3)
C37 C36 P2 C53 109.9(3)
C37 C36 P2 Pd3 -13.1(3)
C37 C38 C39 C40 -0.8(7)
C37 C38 C39 F7 -179.2(4)
C38 C39 C40 C41 0.9(7)
C39 C40 C41 C36 -0.7(6)
C41 C36 C37 C38 -0.4(5)
C41 C36 P2 C42 43.2(3)
C41 C36 P2 C53 -67.8(3)
C41 C36 P2 Pd3 169.2(3)
C42 C43 C44 C45 -0.3(7)
C43 C42 C47 C46 0.8(6)
C43 C42 P2 C36 24.9(3)
C43 C42 P2 C53 137.4(3)
C43 C42 P2 Pd3 -99.0(3)
C43 C44 C45 C46 -0.6(8)
C43 C44 C45 F8 179.7(4)
C44 C45 C46 C47 1.6(8)
C45 C46 C47 C42 -1.7(8)
C47 C42 C43 C44 0.2(6)
C47 C42 P2 C36 -158.3(3)
C47 C42 P2 C53 -45.9(3)
C47 C42 P2 Pd3 77.8(3)
C48 C49 C50 C51 0.0(6)
C48 C49 C50 F9 -179.3(3)
C48 C53 P2 C36 -165.2(3)
C48 C53 P2 C42 81.8(3)
C48 C53 P2 Pd3 -43.0(3)
C49 C48 C53 C52 1.5(5)
C49 C48 C53 P2 178.2(3)
C49 C50 C51 C52 1.2(6)
C50 C51 C52 C53 -1.1(5)
C51 C52 C53 C48 -0.2(5)
C51 C52 C53 P2 -176.8(3)
C52 C53 P2 C36 11.4(3)
C52 C53 P2 C42 -101.6(3)
C52 C53 P2 Pd3 133.6(3)
C53 C48 C49 C50 -1.4(5)
C54 C55 C56 C57 0.8(6)
C55 C54 C59 C58 0.4(5)
C55 C54 S1 Pd1 -15.2(3)
C55 C54 S1 Pd2 68.4(3)
C55 C56 C57 C58 0.7(6)
C55 C56 C57 Cl1 -179.0(3)
C56 C57 C58 C59 -1.6(6)
C57 C58 C59 C54 1.1(6)
C59 C54 C55 C56 -1.4(5)
C59 C54 S1 Pd1 163.3(2)
C59 C54 S1 Pd2 -113.1(2)
C60 C61 C62 C63 -0.8(6)
C61 C60 C65 C64 0.2(5)
C61 C60 S2 Pd2 13.0(3)
C61 C60 S2 Pd3 -72.6(3)
C61 C62 C63 C64 -0.3(6)
C61 C62 C63 Cl2 179.7(3)
C62 C63 C64 C65 1.3(6)
C63 C64 C65 C60 -1.3(5)
C65 C60 C61 C62 0.8(5)
C65 C60 S2 Pd2 -164.1(2)
C65 C60 S2 Pd3 110.3(2)
C66 C67 C68 C69 -0.8(6)
C67 C66 C71 C70 -0.3(6)
C67 C66 S3 Pd1 -54.5(3)
C67 C66 S3 Pd3 28.5(3)
C67 C68 C69 C70 -0.1(7)
C67 C68 C69 Cl3 180.0(3)
C68 C69 C70 C71 0.7(7)
C69 C70 C71 C66 -0.6(6)
C71 C66 C67 C68 0.9(5)
C71 C66 S3 Pd1 124.2(3)
C71 C66 S3 Pd3 -152.8(2)
C72 C7 C8 C9 -0.4(6)
C72 C7 P1 C1 71.5(3)
C72 C7 P1 C12 -38.0(3)
C72 C7 P1 Pd2 -163.0(3)
Cl1 C57 C58 C59 178.1(3)
Cl2 C63 C64 C65 -178.7(3)
Cl3 C69 C70 C71 -179.3(3)
F1 C4 C5 C6 178.7(4)
F2 C10 C11 C72 -178.4(4)
F3 C15 C16 C17 -180.0(4)
F4 C21 C22 C23 178.2(5)
F5 C27 C28 C29 -179.0(4)
F6 C33 C34 C35 -178.3(3)
F7 C39 C40 C41 179.3(4)
F8 C45 C46 C47 -178.7(4)
F9 C50 C51 C52 -179.5(3)
P1 C1 C2 C3 178.7(3)
P1 C1 C6 C5 -179.2(3)
P1 C7 C8 C9 -175.6(3)
P1 C7 C72 C11 175.1(3)
P1 C12 C13 C14 -178.7(3)
P1 C12 C17 C16 178.9(3)
P2 C36 C37 C38 -178.3(3)
P2 C36 C41 C40 178.2(3)
P2 C42 C43 C44 177.1(3)
P2 C42 C47 C46 -176.2(4)
P3 C18 C19 C20 178.3(4)
P3 C18 C23 C22 -179.2(3)
P3 C24 C25 C26 -177.5(3)
P3 C24 C29 C28 177.6(3)
P3 C30 C31 C32 -176.2(3)
P3 C30 C35 C34 177.4(3)
S1 C54 C55 C56 177.1(3)
S1 C54 C59 C58 -178.1(3)
S2 C60 C61 C62 -176.3(3)
S2 C60 C65 C64 177.5(3)
S3 C66 C67 C68 179.6(3)
S3 C66 C71 C70 -179.0(3)
O1 S4 C73 F10 -60.0
O1 S4 C73 F11 180.0
O1 S4 C73 F12 60.0
O2 S4 C73 F10 60.0
O2 S4 C73 F11 -60.0
O2 S4 C73 F12 180.0
O3 S4 C73 F10 180.0
O3 S4 C73 F11 60.0
O3 S4 C73 F12 -60.0
O4 S5 C74 F13 60.0
O4 S5 C74 F14 -60.0
O4 S5 C74 F15 -180.0
O5 S5 C74 F13 180.0
O5 S5 C74 F14 60.0
O5 S5 C74 F15 -60.0
O6 S5 C74 F13 -60.0
O6 S5 C74 F14 -180.0
O6 S5 C74 F15 60.0
